data_4033303
loop_
_publ_author_name
'Zhou, Xin'
'Wang, Peng'
'Zhang, Li'
'Chen, Pengwei'
'Ma, Mingxu'
'Song, Ni'
'Ren, Sumei'
'Li, Ming'

_publ_section_title
;
 Transition-Metal-Free Synthesis of C-Glycosylated Phenanthridines via
 K<sub>2</sub>S<sub>2</sub>O<sub>8</sub>-Mediated Oxidative Radical
 Decarboxylation of Uronic Acids.
;
_journal_issue 2
_journal_name_full 'The Journal of organic chemistry'
_journal_page_first 588
_journal_page_last 603
_journal_paper_doi 10.1021/acs.joc.7b02346
_journal_volume 83
_journal_year 2018
_chemical_absolute_configuration syn
_chemical_formula_sum 'C27 H33 N O4'
_chemical_formula_weight 435.54
_space_group_IT_number 19
_space_group_name_Hall 'P 2ac 2ab'
_space_group_name_H-M_alt 'P 21 21 21'
_symmetry_cell_setting orthorhombic
_symmetry_space_group_name_Hall 'P 2ac 2ab'
_symmetry_space_group_name_H-M 'P 21 21 21'
_atom_sites_solution_hydrogens geom
_atom_sites_solution_primary direct
_atom_sites_solution_secondary difmap
_audit_creation_method SHELXL-97
_cell_angle_alpha 90.00
_cell_angle_beta 90.00
_cell_angle_gamma 90.00
_cell_formula_units_Z 8
_cell_length_a 12.0215(4)
_cell_length_b 13.0351(5)
_cell_length_c 29.9074(11)
_cell_measurement_reflns_used 9465
_cell_measurement_temperature 296(2)
_cell_measurement_theta_max 27.54
_cell_measurement_theta_min 3.08
_cell_volume 4686.5(3)
_computing_structure_refinement 'SHELXL-97 (Sheldrick, 2008)'
_diffrn_ambient_temperature 296(2)
_diffrn_measured_fraction_theta_full 0.996
_diffrn_measured_fraction_theta_max 0.996
_diffrn_measurement_device_type Bruker
_diffrn_radiation_monochromator graphite
_diffrn_radiation_source 'fine-focus sealed tube'
_diffrn_radiation_type MoK\a
_diffrn_radiation_wavelength 0.71073
_diffrn_reflns_av_R_equivalents 0.0571
_diffrn_reflns_av_sigmaI/netI 0.0206
_diffrn_reflns_limit_h_max 15
_diffrn_reflns_limit_h_min -15
_diffrn_reflns_limit_k_max 16
_diffrn_reflns_limit_k_min -16
_diffrn_reflns_limit_l_max 38
_diffrn_reflns_limit_l_min -38
_diffrn_reflns_number 145006
_diffrn_reflns_theta_full 27.54
_diffrn_reflns_theta_max 27.54
_diffrn_reflns_theta_min 3.08
_exptl_absorpt_coefficient_mu 0.082
_exptl_absorpt_correction_T_max 0.9687
_exptl_absorpt_correction_T_min 0.9601
_exptl_absorpt_correction_type multi-scan
_exptl_absorpt_process_details SADABS
_exptl_crystal_colour colourless
_exptl_crystal_density_diffrn 1.235
_exptl_crystal_density_method 'not measured'
_exptl_crystal_description needle
_exptl_crystal_F_000 1872
_exptl_crystal_size_max 0.50
_exptl_crystal_size_mid 0.50
_exptl_crystal_size_min 0.39
_refine_diff_density_max 0.524
_refine_diff_density_min -0.322
_refine_diff_density_rms 0.068
_refine_ls_abs_structure_details 'Flack H D (1983), Acta Cryst. A39, 876-881'
_refine_ls_abs_structure_Flack -0.7(8)
_refine_ls_extinction_method none
_refine_ls_goodness_of_fit_ref 1.128
_refine_ls_hydrogen_treatment mixed
_refine_ls_matrix_type full
_refine_ls_number_parameters 585
_refine_ls_number_reflns 10769
_refine_ls_number_restraints 0
_refine_ls_restrained_S_all 1.128
_refine_ls_R_factor_all 0.0676
_refine_ls_R_factor_gt 0.0547
_refine_ls_shift/su_max 0.000
_refine_ls_shift/su_mean 0.000
_refine_ls_structure_factor_coef Fsqd
_refine_ls_weighting_details 'calc w=1/[\s^2^(Fo^2^)+(0.0671P)^2^+2.5403P] where P=(Fo^2^+2Fc^2^)/3'
_refine_ls_weighting_scheme calc
_refine_ls_wR_factor_gt 0.1341
_refine_ls_wR_factor_ref 0.1467
_reflns_number_gt 9465
_reflns_number_total 10769
_reflns_threshold_expression >2\s(I)
_cod_data_source_file jo7b02346_si_002.cif
_cod_data_source_block 4c
_cod_depositor_comments 'Adding full bibliography for 4033302--4033304.cif.'
_cod_original_sg_symbol_H-M 'P 212121'
_cod_database_code 4033303

loop_
_symmetry_equiv_pos_as_xyz
'x, y, z'
'-x+1/2, -y, z+1/2'
'-x, y+1/2, -z+1/2'
'x+1/2, -y+1/2, -z'

loop_
_atom_site_label
_atom_site_type_symbol
_atom_site_fract_x
_atom_site_fract_y
_atom_site_fract_z
_atom_site_U_iso_or_equiv
_atom_site_adp_type
_atom_site_occupancy
_atom_site_symmetry_multiplicity
_atom_site_calc_flag
_atom_site_refinement_flags
O1 O 0.49577(12) 0.38965(11) 0.43466(5) 0.0222(3) Uani 1 1 d .
O2 O 0.34547(13) 0.55862(11) 0.39465(5) 0.0257(3) Uani 1 1 d .
O3 O 0.52498(12) 0.60771(11) 0.40046(5) 0.0250(3) Uani 1 1 d .
O4 O 0.63595(13) 0.35979(12) 0.38144(5) 0.0252(3) Uani 1 1 d .
N1 N 0.39316(15) 0.28023(14) 0.33807(6) 0.0219(4) Uani 1 1 d .
C1 C 0.38341(19) 0.00170(17) 0.31103(7) 0.0251(4) Uani 1 1 d .
H1 H 0.3816 -0.0618 0.3252 0.030 Uiso 1 1 calc R
C2 C 0.38476(19) 0.00487(18) 0.26500(8) 0.0270(5) Uani 1 1 d .
C3 C 0.3857(2) 0.10153(18) 0.24407(7) 0.0289(5) Uani 1 1 d .
H3 H 0.3849 0.1051 0.2130 0.035 Uiso 1 1 calc R
C4 C 0.3876(2) 0.19041(18) 0.26846(7) 0.0280(5) Uani 1 1 d .
H4 H 0.3887 0.2534 0.2538 0.034 Uiso 1 1 calc R
C5 C 0.38794(18) 0.18715(16) 0.31542(7) 0.0222(4) Uani 1 1 d .
C6 C 0.39559(17) 0.27930(16) 0.38146(7) 0.0204(4) Uani 1 1 d .
C7 C 0.39147(17) 0.18645(16) 0.40818(7) 0.0209(4) Uani 1 1 d .
C8 C 0.39280(19) 0.18829(18) 0.45539(7) 0.0259(5) Uani 1 1 d .
H8 H 0.3968 0.2507 0.4703 0.031 Uiso 1 1 calc R
C9 C 0.3882(2) 0.09866(19) 0.47933(7) 0.0300(5) Uani 1 1 d .
H9 H 0.3901 0.1006 0.5104 0.036 Uiso 1 1 calc R
C10 C 0.3806(2) 0.00420(18) 0.45721(8) 0.0318(5) Uani 1 1 d .
H10 H 0.3765 -0.0562 0.4737 0.038 Uiso 1 1 calc R
C11 C 0.3791(2) 0.00053(17) 0.41140(8) 0.0281(5) Uani 1 1 d .
H11 H 0.3742 -0.0626 0.3970 0.034 Uiso 1 1 calc R
C12 C 0.38474(17) 0.09117(16) 0.38572(7) 0.0217(4) Uani 1 1 d .
C13 C 0.38473(16) 0.09121(16) 0.33731(7) 0.0204(4) Uani 1 1 d .
C14 C 0.3879(2) -0.09207(19) 0.23760(8) 0.0362(6) Uani 1 1 d .
H14A H 0.4607 -0.1005 0.2250 0.054 Uiso 1 1 calc R
H14B H 0.3339 -0.0877 0.2140 0.054 Uiso 1 1 calc R
H14C H 0.3710 -0.1497 0.2564 0.054 Uiso 1 1 calc R
C15 C 0.58334(18) 0.43166(16) 0.40922(7) 0.0225(4) Uani 1 1 d .
H15 H 0.6379 0.4647 0.4289 0.027 Uiso 1 1 calc R
C16 C 0.52952(18) 0.51069(16) 0.37863(7) 0.0222(4) Uani 1 1 d .
H16 H 0.5660 0.5145 0.3494 0.027 Uiso 1 1 calc R
C17 C 0.40729(19) 0.47594(16) 0.37514(7) 0.0230(4) Uani 1 1 d .
H17 H 0.3847 0.4613 0.3443 0.028 Uiso 1 1 calc R
C18 C 0.39942(17) 0.38219(15) 0.40546(7) 0.0209(4) Uani 1 1 d .
H18 H 0.3322 0.3887 0.4238 0.025 Uiso 1 1 calc R
C19 C 0.68934(19) 0.27849(17) 0.40557(8) 0.0256(4) Uani 1 1 d .
H19A H 0.6341 0.2375 0.4211 0.031 Uiso 1 1 calc R
H19B H 0.7399 0.3069 0.4276 0.031 Uiso 1 1 calc R
C20 C 0.75300(19) 0.21215(17) 0.37288(8) 0.0277(5) Uani 1 1 d .
H20A H 0.8032 0.2561 0.3562 0.033 Uiso 1 1 calc R
H20B H 0.7984 0.1647 0.3899 0.033 Uiso 1 1 calc R
C21 C 0.6854(2) 0.15069(19) 0.33969(9) 0.0328(5) Uani 1 1 d .
H21A H 0.6446 0.1974 0.3205 0.039 Uiso 1 1 calc R
H21B H 0.6317 0.1091 0.3558 0.039 Uiso 1 1 calc R
C22 C 0.7580(2) 0.0811(2) 0.31088(9) 0.0350(5) Uani 1 1 d .
H22A H 0.8144 0.1228 0.2965 0.042 Uiso 1 1 calc R
H22B H 0.7960 0.0328 0.3303 0.042 Uiso 1 1 calc R
C23 C 0.6964(3) 0.0212(2) 0.27517(10) 0.0457(7) Uani 1 1 d .
H23A H 0.6419 -0.0229 0.2894 0.055 Uiso 1 1 calc R
H23B H 0.6567 0.0689 0.2561 0.055 Uiso 1 1 calc R
C24 C 0.7723(3) -0.0434(3) 0.24678(12) 0.0571(9) Uani 1 1 d .
H24A H 0.8202 0.0003 0.2296 0.086 Uiso 1 1 calc R
H24B H 0.7286 -0.0850 0.2270 0.086 Uiso 1 1 calc R
H24C H 0.8164 -0.0868 0.2657 0.086 Uiso 1 1 calc R
C25 C 0.41483(18) 0.64674(16) 0.39383(8) 0.0242(4) Uani 1 1 d .
C26 C 0.3848(2) 0.71453(18) 0.43281(9) 0.0328(5) Uani 1 1 d .
H26A H 0.3122 0.7432 0.4282 0.049 Uiso 1 1 calc R
H26B H 0.4383 0.7689 0.4353 0.049 Uiso 1 1 calc R
H26C H 0.3849 0.6747 0.4598 0.049 Uiso 1 1 calc R
C27 C 0.4072(2) 0.70144(18) 0.34901(8) 0.0340(5) Uani 1 1 d .
H27A H 0.4243 0.6541 0.3254 0.051 Uiso 1 1 calc R
H27B H 0.4593 0.7573 0.3484 0.051 Uiso 1 1 calc R
H27C H 0.3332 0.7275 0.3449 0.051 Uiso 1 1 calc R
O5 O -0.01792(12) 0.57795(11) 0.43839(5) 0.0221(3) Uani 1 1 d .
O6 O 0.13350(13) 0.40779(11) 0.40436(5) 0.0261(3) Uani 1 1 d .
O7 O -0.04667(13) 0.36421(11) 0.39944(6) 0.0275(3) Uani 1 1 d .
O8 O -0.14639(13) 0.61541(12) 0.38135(5) 0.0249(3) Uani 1 1 d .
N2 N 0.09496(16) 0.68776(13) 0.34526(6) 0.0232(4) Uani 1 1 d .
C28 C 0.0893(2) 0.96546(17) 0.31710(8) 0.0268(5) Uani 1 1 d .
H28 H 0.0854 1.0292 0.3310 0.032 Uiso 1 1 calc R
C29 C 0.0946(2) 0.96113(18) 0.27106(8) 0.0285(5) Uani 1 1 d .
C30 C 0.1012(2) 0.86455(19) 0.25054(8) 0.0321(5) Uani 1 1 d .
H30 H 0.1051 0.8603 0.2195 0.039 Uiso 1 1 calc R
C31 C 0.1021(2) 0.77638(18) 0.27546(7) 0.0299(5) Uani 1 1 d .
H31 H 0.1070 0.7132 0.2612 0.036 Uiso 1 1 calc R
C32 C 0.09559(19) 0.78039(16) 0.32249(7) 0.0230(4) Uani 1 1 d .
C33 C 0.08843(17) 0.68902(15) 0.38863(7) 0.0207(4) Uani 1 1 d .
C34 C 0.08461(17) 0.78242(16) 0.41495(7) 0.0208(4) Uani 1 1 d .
C35 C 0.08328(19) 0.78214(18) 0.46227(7) 0.0253(4) Uani 1 1 d .
H35 H 0.0832 0.7200 0.4776 0.030 Uiso 1 1 calc R
C36 C 0.0821(2) 0.87257(19) 0.48582(8) 0.0294(5) Uani 1 1 d .
H36 H 0.0817 0.8715 0.5169 0.035 Uiso 1 1 calc R
C37 C 0.0813(2) 0.96642(18) 0.46297(8) 0.0328(5) Uani 1 1 d .
H37 H 0.0794 1.0275 0.4790 0.039 Uiso 1 1 calc R
C38 C 0.0834(2) 0.96897(18) 0.41734(8) 0.0304(5) Uani 1 1 d .
H38 H 0.0835 1.0319 0.4027 0.036 Uiso 1 1 calc R
C39 C 0.08551(18) 0.87744(16) 0.39216(7) 0.0217(4) Uani 1 1 d .
C40 C 0.08963(18) 0.87648(16) 0.34372(7) 0.0224(4) Uani 1 1 d .
C41 C 0.0939(2) 1.05737(19) 0.24306(9) 0.0372(6) Uani 1 1 d .
H41A H 0.0253 1.0615 0.2268 0.056 Uiso 1 1 calc R
H41B H 0.1551 1.0557 0.2224 0.056 Uiso 1 1 calc R
H41C H 0.1009 1.1162 0.2622 0.056 Uiso 1 1 calc R
C42 C -0.10062(18) 0.53957(16) 0.40899(7) 0.0221(4) Uani 1 1 d .
H42 H -0.1595 0.5054 0.4261 0.027 Uiso 1 1 calc R
C43 C -0.04135(18) 0.46283(16) 0.37933(7) 0.0232(4) Uani 1 1 d .
H43 H -0.0698 0.4630 0.3486 0.028 Uiso 1 1 calc R
C44 C 0.08268(19) 0.49266(16) 0.38190(7) 0.0227(4) Uani 1 1 d .
H44 H 0.1155 0.5064 0.3525 0.027 Uiso 1 1 calc R
C45 C 0.08433(18) 0.58636(16) 0.41276(7) 0.0216(4) Uani 1 1 d .
H45 H 0.1480 0.5812 0.4331 0.026 Uiso 1 1 calc R
C46 C -0.20422(19) 0.69262(17) 0.40635(8) 0.0262(5) Uani 1 1 d .
H46A H -0.1540 0.7247 0.4275 0.031 Uiso 1 1 calc R
H46B H -0.2651 0.6618 0.4229 0.031 Uiso 1 1 calc R
C47 C -0.2487(2) 0.77196(18) 0.37425(8) 0.0325(5) Uani 1 1 d .
H47A H -0.2977 0.7392 0.3528 0.039 Uiso 1 1 calc R
H47B H -0.1875 0.8028 0.3580 0.039 Uiso 1 1 calc R
C48 C -0.3125(2) 0.85521(19) 0.39946(10) 0.0373(6) Uani 1 1 d .
H48A H -0.3490 0.8993 0.3778 0.045 Uiso 1 1 calc R
H48B H -0.3701 0.8227 0.4172 0.045 Uiso 1 1 calc R
C49 C -0.2413(2) 0.9216(2) 0.43015(9) 0.0382(6) Uani 1 1 d .
H49A H -0.2012 0.8773 0.4506 0.046 Uiso 1 1 calc R
H49B H -0.1868 0.9577 0.4122 0.046 Uiso 1 1 calc R
C50 C -0.3065(3) 0.9994(2) 0.45705(9) 0.0406(6) Uani 1 1 d .
H50A H -0.3478 1.0433 0.4368 0.049 Uiso 1 1 calc R
H50B H -0.3597 0.9637 0.4758 0.049 Uiso 1 1 calc R
C51 C -0.2325(3) 1.0648(3) 0.48604(10) 0.0517(8) Uani 1 1 d .
H51A H -0.1905 1.0216 0.5058 0.078 Uiso 1 1 calc R
H51B H -0.2773 1.1111 0.5033 0.078 Uiso 1 1 calc R
H51C H -0.1825 1.1033 0.4675 0.078 Uiso 1 1 calc R
C52 C 0.06275(18) 0.32180(16) 0.39873(8) 0.0247(4) Uani 1 1 d .
C53 C 0.0745(2) 0.25163(18) 0.43830(9) 0.0348(5) Uani 1 1 d .
H53A H 0.1473 0.2213 0.4382 0.052 Uiso 1 1 calc R
H53B H 0.0193 0.1985 0.4367 0.052 Uiso 1 1 calc R
H53C H 0.0645 0.2902 0.4654 0.052 Uiso 1 1 calc R
C54 C 0.0844(2) 0.26845(19) 0.35430(8) 0.0332(5) Uani 1 1 d .
H54A H 0.0794 0.3175 0.3305 0.050 Uiso 1 1 calc R
H54B H 0.0300 0.2155 0.3498 0.050 Uiso 1 1 calc R
H54C H 0.1574 0.2386 0.3546 0.050 Uiso 1 1 calc R

loop_
_atom_site_aniso_label
_atom_site_aniso_U_11
_atom_site_aniso_U_22
_atom_site_aniso_U_33
_atom_site_aniso_U_23
_atom_site_aniso_U_13
_atom_site_aniso_U_12
O1 0.0237(7) 0.0252(7) 0.0176(6) 0.0006(6) -0.0016(6) -0.0012(6)
O2 0.0221(7) 0.0176(7) 0.0373(9) 0.0002(6) -0.0006(7) 0.0001(6)
O3 0.0232(7) 0.0185(7) 0.0332(8) -0.0026(6) -0.0006(6) 0.0004(6)
O4 0.0281(8) 0.0241(8) 0.0235(7) 0.0000(6) 0.0006(6) 0.0073(6)
N1 0.0245(9) 0.0182(8) 0.0231(8) 0.0012(7) -0.0007(7) -0.0003(7)
C1 0.0260(11) 0.0193(10) 0.0300(11) -0.0006(9) 0.0021(9) 0.0004(9)
C2 0.0265(11) 0.0263(11) 0.0281(11) -0.0054(9) 0.0038(9) -0.0003(9)
C3 0.0360(12) 0.0296(12) 0.0210(10) -0.0022(9) 0.0016(9) -0.0018(10)
C4 0.0345(12) 0.0239(11) 0.0256(11) 0.0042(9) 0.0011(9) -0.0005(10)
C5 0.0243(10) 0.0200(10) 0.0223(10) -0.0001(8) -0.0001(8) -0.0005(8)
C6 0.0193(9) 0.0190(9) 0.0230(9) -0.0001(8) -0.0016(8) 0.0002(8)
C7 0.0209(10) 0.0195(9) 0.0222(10) 0.0018(8) 0.0002(8) -0.0003(8)
C8 0.0298(11) 0.0234(11) 0.0244(10) 0.0005(8) 0.0011(9) 0.0008(9)
C9 0.0386(13) 0.0308(12) 0.0207(10) 0.0046(9) 0.0027(9) 0.0018(10)
C10 0.0439(14) 0.0236(11) 0.0278(11) 0.0097(9) 0.0036(10) -0.0005(10)
C11 0.0367(13) 0.0185(10) 0.0291(11) -0.0004(9) 0.0019(10) -0.0013(9)
C12 0.0190(10) 0.0215(10) 0.0245(10) 0.0016(8) -0.0004(8) 0.0026(8)
C13 0.0170(9) 0.0201(10) 0.0241(10) 0.0005(8) 0.0007(8) 0.0012(8)
C14 0.0478(15) 0.0287(12) 0.0323(12) -0.0091(10) 0.0071(11) -0.0014(11)
C15 0.0240(10) 0.0209(10) 0.0227(10) -0.0002(8) -0.0005(8) 0.0016(8)
C16 0.0260(10) 0.0198(10) 0.0207(9) 0.0005(8) 0.0024(8) 0.0010(8)
C17 0.0279(11) 0.0183(9) 0.0229(10) -0.0014(8) -0.0035(9) 0.0007(8)
C18 0.0221(10) 0.0195(9) 0.0211(10) -0.0006(8) -0.0027(8) 0.0007(8)
C19 0.0263(10) 0.0229(10) 0.0277(11) 0.0006(9) -0.0009(9) 0.0029(9)
C20 0.0263(11) 0.0225(10) 0.0343(12) -0.0007(9) 0.0009(9) 0.0034(9)
C21 0.0303(12) 0.0294(12) 0.0385(13) -0.0003(10) -0.0016(10) 0.0027(10)
C22 0.0329(13) 0.0354(13) 0.0367(13) -0.0027(11) 0.0015(10) -0.0018(11)
C23 0.0429(16) 0.0487(17) 0.0455(16) -0.0097(13) -0.0055(13) -0.0003(13)
C24 0.0547(19) 0.064(2) 0.0524(18) -0.0243(17) 0.0115(15) -0.0120(17)
C25 0.0236(10) 0.0178(9) 0.0313(11) 0.0029(8) -0.0028(9) -0.0002(8)
C26 0.0318(12) 0.0252(11) 0.0414(13) -0.0076(10) 0.0015(11) 0.0054(10)
C27 0.0384(13) 0.0262(12) 0.0373(13) 0.0101(10) -0.0018(11) 0.0027(10)
O5 0.0235(7) 0.0222(7) 0.0205(7) 0.0002(6) 0.0015(6) -0.0010(6)
O6 0.0247(7) 0.0175(7) 0.0362(8) -0.0003(6) -0.0052(7) 0.0005(6)
O7 0.0243(8) 0.0171(7) 0.0412(9) 0.0003(7) 0.0006(7) 0.0005(6)
O8 0.0294(8) 0.0209(7) 0.0245(7) 0.0004(6) -0.0010(6) 0.0061(6)
N2 0.0282(9) 0.0175(8) 0.0239(9) -0.0006(7) 0.0034(8) -0.0004(7)
C28 0.0319(12) 0.0181(10) 0.0303(11) 0.0000(8) -0.0026(10) 0.0011(9)
C29 0.0295(11) 0.0253(11) 0.0308(12) 0.0043(9) -0.0035(10) -0.0013(10)
C30 0.0423(14) 0.0321(12) 0.0220(10) 0.0012(9) -0.0016(10) -0.0046(11)
C31 0.0414(13) 0.0246(11) 0.0237(11) -0.0044(9) 0.0008(10) -0.0021(10)
C32 0.0248(10) 0.0203(10) 0.0238(10) -0.0011(8) 0.0014(8) -0.0029(9)
C33 0.0193(9) 0.0177(9) 0.0251(10) -0.0013(8) 0.0015(8) -0.0002(8)
C34 0.0187(9) 0.0202(10) 0.0234(10) -0.0029(8) 0.0004(8) -0.0008(8)
C35 0.0271(11) 0.0240(10) 0.0248(10) 0.0002(9) 0.0001(9) -0.0016(9)
C36 0.0329(12) 0.0332(12) 0.0220(10) -0.0059(9) 0.0003(9) -0.0016(10)
C37 0.0426(14) 0.0226(11) 0.0332(12) -0.0106(9) -0.0020(11) 0.0001(10)
C38 0.0397(13) 0.0201(10) 0.0314(12) -0.0016(9) 0.0000(10) -0.0009(10)
C39 0.0217(10) 0.0204(10) 0.0230(10) -0.0033(8) 0.0003(8) -0.0011(8)
C40 0.0219(10) 0.0207(10) 0.0247(10) 0.0003(8) 0.0015(8) 0.0008(8)
C41 0.0484(15) 0.0295(12) 0.0337(12) 0.0077(10) -0.0062(12) -0.0016(12)
C42 0.0232(10) 0.0183(9) 0.0250(10) 0.0020(8) -0.0005(8) 0.0004(8)
C43 0.0268(11) 0.0194(10) 0.0234(10) -0.0017(8) -0.0035(8) 0.0004(8)
C44 0.0276(11) 0.0162(9) 0.0241(10) -0.0012(8) 0.0014(9) -0.0003(8)
C45 0.0233(10) 0.0182(9) 0.0232(10) -0.0013(8) 0.0014(8) -0.0010(8)
C46 0.0248(10) 0.0218(10) 0.0319(12) -0.0022(9) 0.0009(9) 0.0043(8)
C47 0.0407(14) 0.0215(11) 0.0352(12) -0.0003(10) -0.0068(11) 0.0061(10)
C48 0.0340(13) 0.0300(12) 0.0479(15) -0.0009(11) -0.0083(12) 0.0069(10)
C49 0.0377(13) 0.0345(13) 0.0424(14) -0.0029(11) -0.0046(12) 0.0069(11)
C50 0.0466(16) 0.0363(14) 0.0389(14) -0.0011(12) 0.0020(12) 0.0059(12)
C51 0.068(2) 0.0499(18) 0.0369(15) -0.0166(13) -0.0099(14) 0.0132(16)
C52 0.0232(10) 0.0178(10) 0.0333(11) -0.0014(9) -0.0001(9) 0.0009(8)
C53 0.0397(13) 0.0224(11) 0.0424(14) 0.0033(10) -0.0006(11) 0.0046(10)
C54 0.0345(12) 0.0273(11) 0.0377(13) -0.0096(10) -0.0007(10) 0.0023(10)

loop_
_atom_type_symbol
_atom_type_description
_atom_type_scat_dispersion_real
_atom_type_scat_dispersion_imag
_atom_type_scat_source
C C 0.0033 0.0016 'International Tables Vol C Tables 4.2.6.8 and 6.1.1.4'
H H 0.0000 0.0000 'International Tables Vol C Tables 4.2.6.8 and 6.1.1.4'
N N 0.0061 0.0033 'International Tables Vol C Tables 4.2.6.8 and 6.1.1.4'
O O 0.0106 0.0060 'International Tables Vol C Tables 4.2.6.8 and 6.1.1.4'

loop_
_geom_angle_atom_site_label_1
_geom_angle_atom_site_label_2
_geom_angle_atom_site_label_3
_geom_angle
C15 O1 C18 107.26(15)
C25 O2 C17 107.27(16)
C16 O3 C25 106.70(16)
C15 O4 C19 113.42(16)
C6 N1 C5 118.67(18)
C2 C1 C13 122.2(2)
C2 C1 H1 118.9
C13 C1 H1 118.9
C1 C2 C3 118.1(2)
C1 C2 C14 121.3(2)
C3 C2 C14 120.6(2)
C4 C3 C2 121.4(2)
C4 C3 H3 119.3
C2 C3 H3 119.3
C3 C4 C5 120.5(2)
C3 C4 H4 119.8
C5 C4 H4 119.8
N1 C5 C4 117.42(19)
N1 C5 C13 123.22(18)
C4 C5 C13 119.3(2)
N1 C6 C7 123.88(19)
N1 C6 C18 117.65(18)
C7 C6 C18 118.44(17)
C8 C7 C12 119.37(19)
C8 C7 C6 122.42(19)
C12 C7 C6 118.21(18)
C9 C8 C7 120.5(2)
C9 C8 H8 119.8
C7 C8 H8 119.8
C8 C9 C10 120.3(2)
C8 C9 H9 119.8
C10 C9 H9 119.8
C11 C10 C9 120.2(2)
C11 C10 H10 119.9
C9 C10 H10 119.9
C10 C11 C12 120.9(2)
C10 C11 H11 119.5
C12 C11 H11 119.5
C11 C12 C7 118.66(19)
C11 C12 C13 123.00(19)
C7 C12 C13 118.34(19)
C1 C13 C5 118.41(18)
C1 C13 C12 123.94(19)
C5 C13 C12 117.64(19)
C2 C14 H14A 109.5
C2 C14 H14B 109.5
H14A C14 H14B 109.5
C2 C14 H14C 109.5
H14A C14 H14C 109.5
H14B C14 H14C 109.5
O4 C15 O1 113.38(17)
O4 C15 C16 106.72(16)
O1 C15 C16 105.66(17)
O4 C15 H15 110.3
O1 C15 H15 110.3
C16 C15 H15 110.3
O3 C16 C15 109.98(17)
O3 C16 C17 104.80(16)
C15 C16 C17 104.30(17)
O3 C16 H16 112.4
C15 C16 H16 112.4
C17 C16 H16 112.4
O2 C17 C18 109.18(17)
O2 C17 C16 104.23(16)
C18 C17 C16 104.75(17)
O2 C17 H17 112.7
C18 C17 H17 112.7
C16 C17 H17 112.7
O1 C18 C6 111.49(16)
O1 C18 C17 104.73(16)
C6 C18 C17 115.32(16)
O1 C18 H18 108.4
C6 C18 H18 108.4
C17 C18 H18 108.4
O4 C19 C20 108.89(18)
O4 C19 H19A 109.9
C20 C19 H19A 109.9
O4 C19 H19B 109.9
C20 C19 H19B 109.9
H19A C19 H19B 108.3
C21 C20 C19 117.1(2)
C21 C20 H20A 108.0
C19 C20 H20A 108.0
C21 C20 H20B 108.0
C19 C20 H20B 108.0
H20A C20 H20B 107.3
C20 C21 C22 112.2(2)
C20 C21 H21A 109.2
C22 C21 H21A 109.2
C20 C21 H21B 109.2
C22 C21 H21B 109.2
H21A C21 H21B 107.9
C23 C22 C21 115.1(2)
C23 C22 H22A 108.5
C21 C22 H22A 108.5
C23 C22 H22B 108.5
C21 C22 H22B 108.5
H22A C22 H22B 107.5
C24 C23 C22 113.0(3)
C24 C23 H23A 109.0
C22 C23 H23A 109.0
C24 C23 H23B 109.0
C22 C23 H23B 109.0
H23A C23 H23B 107.8
C23 C24 H24A 109.5
C23 C24 H24B 109.5
H24A C24 H24B 109.5
C23 C24 H24C 109.5
H24A C24 H24C 109.5
H24B C24 H24C 109.5
O2 C25 O3 104.67(16)
O2 C25 C26 108.70(18)
O3 C25 C26 108.82(18)
O2 C25 C27 111.04(19)
O3 C25 C27 110.13(19)
C26 C25 C27 113.11(19)
C25 C26 H26A 109.5
C25 C26 H26B 109.5
H26A C26 H26B 109.5
C25 C26 H26C 109.5
H26A C26 H26C 109.5
H26B C26 H26C 109.5
C25 C27 H27A 109.5
C25 C27 H27B 109.5
H27A C27 H27B 109.5
C25 C27 H27C 109.5
H27A C27 H27C 109.5
H27B C27 H27C 109.5
C42 O5 C45 107.01(15)
C52 O6 C44 107.43(16)
C43 O7 C52 107.62(16)
C42 O8 C46 112.20(16)
C33 N2 C32 118.67(18)
C29 C28 C40 122.1(2)
C29 C28 H28 119.0
C40 C28 H28 119.0
C28 C29 C30 118.4(2)
C28 C29 C41 121.3(2)
C30 C29 C41 120.2(2)
C31 C30 C29 121.0(2)
C31 C30 H30 119.5
C29 C30 H30 119.5
C30 C31 C32 120.8(2)
C30 C31 H31 119.6
C32 C31 H31 119.6
N2 C32 C40 123.62(18)
N2 C32 C31 117.28(19)
C40 C32 C31 119.1(2)
N2 C33 C34 123.65(19)
N2 C33 C45 117.67(18)
C34 C33 C45 118.68(17)
C39 C34 C35 118.97(19)
C39 C34 C33 118.26(18)
C35 C34 C33 122.7(2)
C36 C35 C34 120.7(2)
C36 C35 H35 119.6
C34 C35 H35 119.6
C35 C36 C37 120.0(2)
C35 C36 H36 120.0
C37 C36 H36 120.0
C38 C37 C36 120.6(2)
C38 C37 H37 119.7
C36 C37 H37 119.7
C37 C38 C39 120.9(2)
C37 C38 H38 119.6
C39 C38 H38 119.6
C38 C39 C34 118.90(19)
C38 C39 C40 122.8(2)
C34 C39 C40 118.33(19)
C32 C40 C28 118.63(19)
C32 C40 C39 117.43(19)
C28 C40 C39 123.9(2)
C29 C41 H41A 109.5
C29 C41 H41B 109.5
H41A C41 H41B 109.5
C29 C41 H41C 109.5
H41A C41 H41C 109.5
H41B C41 H41C 109.5
O8 C42 O5 113.09(17)
O8 C42 C43 107.76(17)
O5 C42 C43 105.44(17)
O8 C42 H42 110.1
O5 C42 H42 110.1
C43 C42 H42 110.1
O7 C43 C42 109.17(17)
O7 C43 C44 104.51(17)
C42 C43 C44 105.01(17)
O7 C43 H43 112.5
C42 C43 H43 112.5
C44 C43 H43 112.5
O6 C44 C45 109.17(17)
O6 C44 C43 103.95(16)
C45 C44 C43 104.10(17)
O6 C44 H44 113.0
C45 C44 H44 113.0
C43 C44 H44 113.0
O5 C45 C33 110.13(17)
O5 C45 C44 104.30(16)
C33 C45 C44 114.60(17)
O5 C45 H45 109.2
C33 C45 H45 109.2
C44 C45 H45 109.2
O8 C46 C47 108.73(19)
O8 C46 H46A 109.9
C47 C46 H46A 109.9
O8 C46 H46B 109.9
C47 C46 H46B 109.9
H46A C46 H46B 108.3
C46 C47 C48 110.5(2)
C46 C47 H47A 109.5
C48 C47 H47A 109.5
C46 C47 H47B 109.5
C48 C47 H47B 109.5
H47A C47 H47B 108.1
C49 C48 C47 114.7(2)
C49 C48 H48A 108.6
C47 C48 H48A 108.6
C49 C48 H48B 108.6
C47 C48 H48B 108.6
H48A C48 H48B 107.6
C50 C49 C48 114.2(2)
C50 C49 H49A 108.7
C48 C49 H49A 108.7
C50 C49 H49B 108.7
C48 C49 H49B 108.7
H49A C49 H49B 107.6
C51 C50 C49 112.3(3)
C51 C50 H50A 109.1
C49 C50 H50A 109.1
C51 C50 H50B 109.1
C49 C50 H50B 109.1
H50A C50 H50B 107.9
C50 C51 H51A 109.5
C50 C51 H51B 109.5
H51A C51 H51B 109.5
C50 C51 H51C 109.5
H51A C51 H51C 109.5
H51B C51 H51C 109.5
O6 C52 O7 104.18(16)
O6 C52 C53 109.34(19)
O7 C52 C53 108.12(19)
O6 C52 C54 111.26(19)
O7 C52 C54 110.34(19)
C53 C52 C54 113.17(19)
C52 C53 H53A 109.5
C52 C53 H53B 109.5
H53A C53 H53B 109.5
C52 C53 H53C 109.5
H53A C53 H53C 109.5
H53B C53 H53C 109.5
C52 C54 H54A 109.5
C52 C54 H54B 109.5
H54A C54 H54B 109.5
C52 C54 H54C 109.5
H54A C54 H54C 109.5
H54B C54 H54C 109.5

loop_
_geom_bond_atom_site_label_1
_geom_bond_atom_site_label_2
_geom_bond_distance
O1 C15 1.410(3)
O1 C18 1.454(2)
O2 C25 1.420(3)
O2 C17 1.433(3)
O3 C16 1.424(3)
O3 C25 1.432(3)
O4 C15 1.403(3)
O4 C19 1.434(3)
N1 C6 1.298(3)
N1 C5 1.391(3)
C1 C2 1.377(3)
C1 C13 1.407(3)
C1 H1 0.9300
C2 C3 1.407(3)
C2 C14 1.507(3)
C3 C4 1.369(3)
C3 H3 0.9300
C4 C5 1.405(3)
C4 H4 0.9300
C5 C13 1.412(3)
C6 C7 1.451(3)
C6 C18 1.522(3)
C7 C8 1.412(3)
C7 C12 1.414(3)
C8 C9 1.371(3)
C8 H8 0.9300
C9 C10 1.401(3)
C9 H9 0.9300
C10 C11 1.371(3)
C10 H10 0.9300
C11 C12 1.411(3)
C11 H11 0.9300
C12 C13 1.448(3)
C14 H14A 0.9600
C14 H14B 0.9600
C14 H14C 0.9600
C15 C16 1.522(3)
C15 H15 0.9800
C16 C17 1.541(3)
C16 H16 0.9800
C17 C18 1.525(3)
C17 H17 0.9800
C18 H18 0.9800
C19 C20 1.513(3)
C19 H19A 0.9700
C19 H19B 0.9700
C20 C21 1.512(3)
C20 H20A 0.9700
C20 H20B 0.9700
C21 C22 1.526(3)
C21 H21A 0.9700
C21 H21B 0.9700
C22 C23 1.516(4)
C22 H22A 0.9700
C22 H22B 0.9700
C23 C24 1.504(4)
C23 H23A 0.9700
C23 H23B 0.9700
C24 H24A 0.9600
C24 H24B 0.9600
C24 H24C 0.9600
C25 C26 1.507(3)
C25 C27 1.521(3)
C26 H26A 0.9600
C26 H26B 0.9600
C26 H26C 0.9600
C27 H27A 0.9600
C27 H27B 0.9600
C27 H27C 0.9600
O5 C42 1.418(3)
O5 C45 1.453(3)
O6 C52 1.417(3)
O6 C44 1.431(3)
O7 C43 1.421(3)
O7 C52 1.427(3)
O8 C42 1.401(2)
O8 C46 1.434(3)
N2 C33 1.299(3)
N2 C32 1.386(3)
C28 C29 1.379(3)
C28 C40 1.407(3)
C28 H28 0.9300
C29 C30 1.403(3)
C29 C41 1.508(3)
C30 C31 1.370(3)
C30 H30 0.9300
C31 C32 1.409(3)
C31 H31 0.9300
C32 C40 1.406(3)
C33 C34 1.451(3)
C33 C45 1.521(3)
C34 C39 1.414(3)
C34 C35 1.415(3)
C35 C36 1.373(3)
C35 H35 0.9300
C36 C37 1.401(3)
C36 H36 0.9300
C37 C38 1.365(3)
C37 H37 0.9300
C38 C39 1.411(3)
C38 H38 0.9300
C39 C40 1.450(3)
C41 H41A 0.9600
C41 H41B 0.9600
C41 H41C 0.9600
C42 C43 1.515(3)
C42 H42 0.9800
C43 C44 1.543(3)
C43 H43 0.9800
C44 C45 1.531(3)
C44 H44 0.9800
C45 H45 0.9800
C46 C47 1.509(3)
C46 H46A 0.9700
C46 H46B 0.9700
C47 C48 1.528(3)
C47 H47A 0.9700
C47 H47B 0.9700
C48 C49 1.525(4)
C48 H48A 0.9700
C48 H48B 0.9700
C49 C50 1.513(4)
C49 H49A 0.9700
C49 H49B 0.9700
C50 C51 1.507(4)
C50 H50A 0.9700
C50 H50B 0.9700
C51 H51A 0.9600
C51 H51B 0.9600
C51 H51C 0.9600
C52 C53 1.503(3)
C52 C54 1.522(3)
C53 H53A 0.9600
C53 H53B 0.9600
C53 H53C 0.9600
C54 H54A 0.9600
C54 H54B 0.9600
C54 H54C 0.9600

loop_
_geom_torsion_atom_site_label_1
_geom_torsion_atom_site_label_2
_geom_torsion_atom_site_label_3
_geom_torsion_atom_site_label_4
_geom_torsion
C13 C1 C2 C3 -1.0(3)
C13 C1 C2 C14 177.5(2)
C1 C2 C3 C4 1.4(4)
C14 C2 C3 C4 -177.2(2)
C2 C3 C4 C5 -0.5(4)
C6 N1 C5 C4 -178.8(2)
C6 N1 C5 C13 0.2(3)
C3 C4 C5 N1 178.2(2)
C3 C4 C5 C13 -0.9(3)
C5 N1 C6 C7 -1.0(3)
C5 N1 C6 C18 -179.03(18)
N1 C6 C7 C8 -179.1(2)
C18 C6 C7 C8 -1.1(3)
N1 C6 C7 C12 0.2(3)
C18 C6 C7 C12 178.24(19)
C12 C7 C8 C9 0.3(3)
C6 C7 C8 C9 179.6(2)
C7 C8 C9 C10 -0.8(4)
C8 C9 C10 C11 0.8(4)
C9 C10 C11 C12 -0.2(4)
C10 C11 C12 C7 -0.3(4)
C10 C11 C12 C13 179.3(2)
C8 C7 C12 C11 0.3(3)
C6 C7 C12 C11 -179.1(2)
C8 C7 C12 C13 -179.34(19)
C6 C7 C12 C13 1.3(3)
C2 C1 C13 C5 -0.2(3)
C2 C1 C13 C12 -179.2(2)
N1 C5 C13 C1 -177.8(2)
C4 C5 C13 C1 1.2(3)
N1 C5 C13 C12 1.2(3)
C4 C5 C13 C12 -179.8(2)
C11 C12 C13 C1 -2.5(3)
C7 C12 C13 C1 177.0(2)
C11 C12 C13 C5 178.5(2)
C7 C12 C13 C5 -2.0(3)
C19 O4 C15 O1 -63.0(2)
C19 O4 C15 C16 -178.92(17)
C18 O1 C15 O4 -79.6(2)
C18 O1 C15 C16 37.0(2)
C25 O3 C16 C15 -133.39(18)
C25 O3 C16 C17 -21.8(2)
O4 C15 C16 O3 -150.51(17)
O1 C15 C16 O3 88.53(19)
O4 C15 C16 C17 97.58(19)
O1 C15 C16 C17 -23.4(2)
C25 O2 C17 C18 131.51(17)
C25 O2 C17 C16 20.0(2)
O3 C16 C17 O2 1.2(2)
C15 C16 C17 O2 116.83(17)
O3 C16 C17 C18 -113.42(17)
C15 C16 C17 C18 2.2(2)
C15 O1 C18 C6 90.10(19)
C15 O1 C18 C17 -35.3(2)
N1 C6 C18 O1 -122.9(2)
C7 C6 C18 O1 58.9(2)
N1 C6 C18 C17 -3.7(3)
C7 C6 C18 C17 178.17(19)
O2 C17 C18 O1 -92.19(19)
C16 C17 C18 O1 19.0(2)
O2 C17 C18 C6 144.90(17)
C16 C17 C18 C6 -103.96(19)
C15 O4 C19 C20 -174.17(18)
O4 C19 C20 C21 -67.2(3)
C19 C20 C21 C22 -175.8(2)
C20 C21 C22 C23 -177.0(2)
C21 C22 C23 C24 178.1(3)
C17 O2 C25 O3 -34.1(2)
C17 O2 C25 C26 -150.20(18)
C17 O2 C25 C27 84.8(2)
C16 O3 C25 O2 34.8(2)
C16 O3 C25 C26 150.87(18)
C16 O3 C25 C27 -84.6(2)
C40 C28 C29 C30 -0.4(4)
C40 C28 C29 C41 179.9(2)
C28 C29 C30 C31 0.2(4)
C41 C29 C30 C31 179.9(3)
C29 C30 C31 C32 0.4(4)
C33 N2 C32 C40 0.1(3)
C33 N2 C32 C31 -179.6(2)
C30 C31 C32 N2 178.9(2)
C30 C31 C32 C40 -0.8(4)
C32 N2 C33 C34 -1.7(3)
C32 N2 C33 C45 178.18(18)
N2 C33 C34 C39 1.5(3)
C45 C33 C34 C39 -178.36(19)
N2 C33 C34 C35 -176.6(2)
C45 C33 C34 C35 3.5(3)
C39 C34 C35 C36 0.5(3)
C33 C34 C35 C36 178.6(2)
C34 C35 C36 C37 0.5(4)
C35 C36 C37 C38 -1.0(4)
C36 C37 C38 C39 0.5(4)
C37 C38 C39 C34 0.4(4)
C37 C38 C39 C40 -179.0(2)
C35 C34 C39 C38 -0.9(3)
C33 C34 C39 C38 -179.1(2)
C35 C34 C39 C40 178.5(2)
C33 C34 C39 C40 0.3(3)
N2 C32 C40 C28 -179.1(2)
C31 C32 C40 C28 0.6(3)
N2 C32 C40 C39 1.6(3)
C31 C32 C40 C39 -178.7(2)
C29 C28 C40 C32 0.0(4)
C29 C28 C40 C39 179.2(2)
C38 C39 C40 C32 177.7(2)
C34 C39 C40 C32 -1.7(3)
C38 C39 C40 C28 -1.6(4)
C34 C39 C40 C28 179.0(2)
C46 O8 C42 O5 -63.6(2)
C46 O8 C42 C43 -179.69(17)
C45 O5 C42 O8 -80.4(2)
C45 O5 C42 C43 37.1(2)
C52 O7 C43 C42 -131.68(19)
C52 O7 C43 C44 -19.8(2)
O8 C42 C43 O7 -148.90(17)
O5 C42 C43 O7 90.06(19)
O8 C42 C43 C44 99.52(19)
O5 C42 C43 C44 -21.5(2)
C52 O6 C44 C45 132.79(18)
C52 O6 C44 C43 22.2(2)
O7 C43 C44 O6 -1.4(2)
C42 C43 C44 O6 113.51(17)
O7 C43 C44 C45 -115.64(17)
C42 C43 C44 C45 -0.8(2)
C42 O5 C45 C33 86.05(19)
C42 O5 C45 C44 -37.38(19)
N2 C33 C45 O5 -120.1(2)
C34 C33 C45 O5 59.7(2)
N2 C33 C45 C44 -2.9(3)
C34 C33 C45 C44 176.95(19)
O6 C44 C45 O5 -88.38(19)
C43 C44 C45 O5 22.1(2)
O6 C44 C45 C33 151.14(18)
C43 C44 C45 C33 -98.3(2)
C42 O8 C46 C47 178.89(18)
O8 C46 C47 C48 179.22(19)
C46 C47 C48 C49 66.5(3)
C47 C48 C49 C50 -176.4(2)
C48 C49 C50 C51 -178.7(3)
C44 O6 C52 O7 -34.8(2)
C44 O6 C52 C53 -150.22(18)
C44 O6 C52 C54 84.0(2)
C43 O7 C52 O6 33.9(2)
C43 O7 C52 C53 150.18(18)
C43 O7 C52 C54 -85.6(2)
